data_7012344
loop_
_publ_author_name
'Pulacchini, Sonia'
'Sibbons, Kevin F.'
'Shastri, Kirtida'
'Motevalli, Majid'
'Watkinson, Michael'
'Wan, Hayley'
'Whiting, Andrew'
'Lightfoot, Andrew P.'

_publ_section_title
;
 Synthesis of C2-symmetric aza- and azaoxa-macrocyclic ligands derived
 from (1R,2R)-1,2-diaminocyclohexane and their applications in
 catalysisBased on the presentation given at Dalton Discussion No. 5,
 10?12th April 2003, Noordwijkerhout, The Netherlands.
;
_journal_issue 10
_journal_name_full 'Dalton Transactions'
_journal_page_first 2043
_journal_paper_doi 10.1039/b210285d
_journal_year 2003
_chemical_compound_source 'synthesis as described'
_chemical_formula_moiety 'C18 H27 N3 O3 S1'
_chemical_formula_sum 'C18 H27 N3 O3 S'
_chemical_formula_weight 365.49
_space_group_IT_number 76
_symmetry_cell_setting tetragonal
_symmetry_Int_Tables_number 76
_symmetry_space_group_name_Hall 'P 4w'
_symmetry_space_group_name_H-M 'P 41'
_atom_sites_solution_hydrogens geom
_atom_sites_solution_primary direct
_atom_sites_solution_secondary difmap
_audit_conform_dict_location ftp://ftp.iucr.org/pub/cif_core.dic
_audit_conform_dict_name cif_core.dic
_audit_conform_dict_version 2.2
_audit_creation_date 2002-10-15T13:20:25-00:00
_audit_creation_method 'WinGX routine CIF_UPDATE'
_cell_angle_alpha 90
_cell_angle_beta 90
_cell_angle_gamma 90
_cell_formula_units_Z 4
_cell_length_a 11.164(2)
_cell_length_b 11.164(2)
_cell_length_c 14.910(3)
_cell_measurement_reflns_used 23
_cell_measurement_temperature 180(2)
_cell_measurement_theta_max 11.713
_cell_measurement_theta_min 9.2875
_cell_measurement_wavelength 0.71073
_cell_volume 1858.3(6)
_computing_cell_refinement 'CAD4 Express (Enraf Nonius, 1994)'
_computing_data_collection 'CAD4 Express (Enraf Nonius, 1994)'
_computing_data_reduction 'XCAD4 (Harms & Wocadlo, 1995)'
_computing_molecular_graphics 'PLATON (Spek, 1998)'
_computing_publication_material 'WinGX publication routines (Farrugia, 1999)'
_computing_structure_refinement 'SHELXL-97 (Sheldrick, 1997)'
_computing_structure_solution 'SHELXS-97 (Sheldrick, 1997)'
_diffrn_ambient_temperature 180(2)
_diffrn_detector 'scintillation LiI'
_diffrn_detector_dtime 1.195
_diffrn_measured_fraction_theta_full 0.988
_diffrn_measured_fraction_theta_max 0.988
_diffrn_measurement_device '\k-geometry diffractometer'
_diffrn_measurement_device_type 'Enraf Nonius CAD4'
_diffrn_measurement_method 'non-profiled omega/2theta scans'
_diffrn_orient_matrix_type
;
x-axis points to radiation source
the matrix is specified in reciprocal space
;
_diffrn_orient_matrix_UB_11 0.078961
_diffrn_orient_matrix_UB_12 -0.041925
_diffrn_orient_matrix_UB_13 0.003378
_diffrn_orient_matrix_UB_21 -0.041236
_diffrn_orient_matrix_UB_22 -0.074495
_diffrn_orient_matrix_UB_23 0.020307
_diffrn_orient_matrix_UB_31 -0.008817
_diffrn_orient_matrix_UB_32 -0.025787
_diffrn_orient_matrix_UB_33 -0.063888
_diffrn_radiation_monochromator graphite
_diffrn_radiation_probe x-ray
_diffrn_radiation_type MoK\a
_diffrn_radiation_wavelength 0.71073
_diffrn_reflns_av_R_equivalents 0.0364
_diffrn_reflns_av_unetI/netI 0.2394
_diffrn_reflns_limit_h_max 12
_diffrn_reflns_limit_h_min -4
_diffrn_reflns_limit_k_max 12
_diffrn_reflns_limit_k_min 0
_diffrn_reflns_limit_l_max 16
_diffrn_reflns_limit_l_min 0
_diffrn_reflns_number 1553
_diffrn_reflns_theta_full 23.05
_diffrn_reflns_theta_max 23.05
_diffrn_reflns_theta_min 1.82
_diffrn_source 'Enraf Nonius FR590'
_diffrn_standards_decay_% 3
_diffrn_standards_interval_time 60
_diffrn_standards_number 2
_exptl_absorpt_coefficient_mu 0.196
_exptl_absorpt_correction_T_max 0.9807
_exptl_absorpt_correction_T_min 0.3585
_exptl_absorpt_correction_type refdelf
_exptl_absorpt_process_details
;
Walker, N. & Stuart, D (1983) Acta. Cryst. A39, 158-166
;
_exptl_crystal_colour colourless
_exptl_crystal_density_diffrn 1.306
_exptl_crystal_density_method 'not measured'
_exptl_crystal_description prism
_exptl_crystal_F_000 784
_exptl_crystal_size_max 0.2
_exptl_crystal_size_mid 0.18
_exptl_crystal_size_min 0.1
_refine_diff_density_max 0.316
_refine_diff_density_min -0.312
_refine_diff_density_rms 0.073
_refine_ls_abs_structure_details 'Flack H D (1983), Acta Cryst. A39, 876-881'
_refine_ls_abs_structure_Flack 0.4(4)
_refine_ls_extinction_method none
_refine_ls_goodness_of_fit_ref 0.999
_refine_ls_hydrogen_treatment mixed
_refine_ls_matrix_type full
_refine_ls_number_parameters 215
_refine_ls_number_reflns 1351
_refine_ls_number_restraints 1
_refine_ls_restrained_S_all 0.999
_refine_ls_R_factor_all 0.2105
_refine_ls_R_factor_gt 0.0683
_refine_ls_shift/su_max 0.002
_refine_ls_shift/su_mean 0
_refine_ls_structure_factor_coef Fsqd
_refine_ls_weighting_details 'calc w=1/[\s^2^(Fo^2^)+(0.0767P)^2^+0.0000P] where P=(Fo^2^+2Fc^2^)/3'
_refine_ls_weighting_scheme calc
_refine_ls_wR_factor_gt 0.1382
_refine_ls_wR_factor_ref 0.1818
_reflns_number_gt 682
_reflns_number_total 1351
_reflns_threshold_expression >2sigma(I)
_cod_data_source_file b210285d.txt
_cod_data_source_block isp78
_cod_database_code 7012344
_exptl_absorpt_factor_mur 0.02
_diffrn_standards_decay_corr_max 1.035
_diffrn_standards_decay_corr_min 0.988

loop_
_symmetry_equiv_pos_as_xyz
'x, y, z'
'-x, -y, z+1/2'
'-y, x, z+1/4'
'y, -x, z+3/4'

loop_
_atom_site_label
_atom_site_type_symbol
_atom_site_fract_x
_atom_site_fract_y
_atom_site_fract_z
_atom_site_U_iso_or_equiv
_atom_site_adp_type
_atom_site_occupancy
_atom_site_symmetry_multiplicity
_atom_site_calc_flag
_atom_site_refinement_flags
_atom_site_disorder_assembly
_atom_site_disorder_group
S1 S 0.3477(4) 0.8494(4) 0.1023(2) 0.0403(10) Uani 1 1 d . . .
N1 N 0.2246(10) 0.7970(11) 0.1438(6) 0.037(3) Uani 1 1 d . . .
N2 N 0.0155(9) 0.7575(10) 0.2503(6) 0.026(3) Uani 1 1 d . . .
N3 N -0.1466(10) 0.8822(10) 0.3679(7) 0.034(3) Uani 1 1 d . . .
H3 H -0.1159 0.8542 0.418 0.041 Uiso 1 1 calc R . .
O1 O 0.3166(9) 0.8936(9) 0.0128(5) 0.045(3) Uani 1 1 d . . .
O2 O 0.4362(8) 0.7578(9) 0.1112(6) 0.048(3) Uani 1 1 d . . .
O3 O -0.1815(10) 1.0540(9) 0.2880(6) 0.059(4) Uani 1 1 d . . .
C1 C 0.3921(9) 0.9732(7) 0.1664(5) 0.036(4) Uani 1 1 d G . .
C2 C 0.3398(8) 1.0850(8) 0.1543(5) 0.040(4) Uani 1 1 d G . .
H2 H 0.2784 1.0953 0.1109 0.048 Uiso 1 1 calc R . .
C3 C 0.3776(9) 1.1819(6) 0.2056(6) 0.038(4) Uani 1 1 d G . .
H3' H 0.3419 1.2583 0.1972 0.046 Uiso 1 1 calc R . .
C4 C 0.4675(9) 1.1669(7) 0.2691(6) 0.041(4) Uani 1 1 d G . .
C5 C 0.5197(8) 1.0551(9) 0.2813(5) 0.037(4) Uani 1 1 d G . .
H5 H 0.5811 1.0448 0.3247 0.044 Uiso 1 1 calc R . .
C6 C 0.4820(8) 0.9582(7) 0.2299(6) 0.041(4) Uani 1 1 d G . .
H6 H 0.5177 0.8817 0.2383 0.049 Uiso 1 1 calc R . .
C7 C 0.2330(13) 0.7437(12) 0.2373(8) 0.040(4) Uani 1 1 d . . .
H7A H 0.3018 0.688 0.2408 0.048 Uiso 1 1 calc R . .
H7B H 0.245 0.8081 0.282 0.048 Uiso 1 1 calc R . .
C8 C 0.1173(12) 0.6769(12) 0.2569(8) 0.032(3) Uani 1 1 d . . .
H8A H 0.1076 0.6104 0.2136 0.038 Uiso 1 1 calc R . .
H8B H 0.1207 0.6423 0.318 0.038 Uiso 1 1 calc R . .
C9 C 0.0063(14) 0.8058(12) 0.1599(8) 0.038(4) Uani 1 1 d . . .
H9A H -0.0644 0.859 0.1554 0.046 Uiso 1 1 calc R . .
H9B H -0.0033 0.7399 0.1161 0.046 Uiso 1 1 calc R . .
C10 C 0.1220(13) 0.8773(13) 0.1393(8) 0.037(4) Uani 1 1 d . . .
H10A H 0.1166 0.9132 0.0787 0.045 Uiso 1 1 calc R . .
H10B H 0.1316 0.9428 0.1835 0.045 Uiso 1 1 calc R . .
C11 C -0.0966(12) 0.7028(12) 0.2833(7) 0.033(4) Uani 1 1 d . . .
H11 H -0.0771 0.6628 0.3415 0.04 Uiso 1 1 calc R . .
C12 C -0.1496(13) 0.6052(12) 0.2207(9) 0.037(4) Uani 1 1 d . . .
H12A H -0.1649 0.6402 0.1608 0.044 Uiso 1 1 calc R . .
H12B H -0.0906 0.5397 0.2134 0.044 Uiso 1 1 calc R . .
C13 C -0.2669(12) 0.5536(12) 0.2583(10) 0.037(4) Uani 1 1 d . . .
H13A H -0.3016 0.4977 0.2139 0.044 Uiso 1 1 calc R . .
H13B H -0.249 0.5075 0.3134 0.044 Uiso 1 1 calc R . .
C14 C -0.3565(14) 0.6480(13) 0.2796(10) 0.049(4) Uani 1 1 d . . .
H14A H -0.428 0.6105 0.307 0.058 Uiso 1 1 calc R . .
H14B H -0.3818 0.6881 0.2235 0.058 Uiso 1 1 calc R . .
C15 C -0.3051(13) 0.7403(12) 0.3437(10) 0.043(4) Uani 1 1 d . . .
H15A H -0.2855 0.7017 0.4016 0.051 Uiso 1 1 calc R . .
H15B H -0.3652 0.8037 0.355 0.051 Uiso 1 1 calc R . .
C16 C -0.1912(12) 0.7962(14) 0.3030(9) 0.037(4) Uani 1 1 d . . .
H16 H -0.2125 0.8389 0.2463 0.045 Uiso 1 1 calc R . .
C17 C -0.1489(11) 1.0017(14) 0.3568(10) 0.036(4) Uani 1 1 d . . .
H17 H -0.1234 1.0497 0.4058 0.043 Uiso 1 1 calc R . .
C18 C 0.5132(15) 1.2712(14) 0.3193(11) 0.062(5) Uani 1 1 d . . .
H18A H 0.5804 1.3069 0.2866 0.093 Uiso 1 1 calc R . .
H18B H 0.5403 1.2453 0.3787 0.093 Uiso 1 1 calc R . .
H18C H 0.4491 1.3306 0.326 0.093 Uiso 1 1 calc R . .

loop_
_atom_site_aniso_label
_atom_site_aniso_U_11
_atom_site_aniso_U_22
_atom_site_aniso_U_33
_atom_site_aniso_U_23
_atom_site_aniso_U_13
_atom_site_aniso_U_12
S1 0.035(2) 0.047(3) 0.0385(18) -0.006(2) 0.004(2) 0.001(2)
N1 0.030(8) 0.051(9) 0.030(6) 0.000(6) -0.010(6) -0.004(7)
N2 0.019(6) 0.043(7) 0.017(5) 0.001(5) -0.003(5) 0.012(6)
N3 0.037(7) 0.037(8) 0.028(6) 0.000(6) 0.001(6) 0.000(7)
O1 0.058(7) 0.058(7) 0.020(4) 0.008(5) 0.001(5) 0.009(6)
O2 0.049(6) 0.049(6) 0.046(5) -0.013(6) -0.001(6) 0.032(6)
O3 0.085(9) 0.055(7) 0.037(6) 0.010(6) -0.005(6) -0.022(7)
C1 0.039(9) 0.022(8) 0.046(8) -0.011(7) -0.004(8) 0.001(8)
C2 0.055(11) 0.023(9) 0.042(8) 0.004(7) 0.007(8) 0.007(9)
C3 0.053(10) 0.024(9) 0.037(7) 0.002(7) 0.003(8) 0.009(9)
C4 0.053(11) 0.029(9) 0.042(8) 0.005(8) 0.004(9) -0.011(9)
C5 0.033(9) 0.048(10) 0.029(7) -0.002(8) 0.006(7) -0.002(9)
C6 0.033(9) 0.065(12) 0.025(6) -0.010(8) 0.014(7) 0.002(9)
C7 0.048(10) 0.039(9) 0.034(7) 0.012(7) 0.000(7) 0.012(9)
C8 0.033(9) 0.035(9) 0.027(6) -0.008(7) 0.005(7) 0.007(9)
C9 0.064(12) 0.031(9) 0.020(6) 0.011(6) 0.000(7) -0.001(9)
C10 0.052(11) 0.033(9) 0.026(7) 0.012(7) -0.009(7) -0.012(9)
C11 0.037(10) 0.041(9) 0.021(6) 0.004(7) 0.000(7) 0.010(9)
C12 0.040(9) 0.028(8) 0.043(7) -0.002(7) -0.002(8) 0.001(9)
C13 0.037(9) 0.033(9) 0.041(7) -0.007(7) -0.003(8) -0.004(8)
C14 0.043(10) 0.037(9) 0.066(10) -0.009(9) 0.010(9) 0.002(9)
C15 0.033(9) 0.036(9) 0.060(8) -0.022(9) -0.002(8) 0.004(8)
C16 0.021(9) 0.060(11) 0.030(7) -0.015(8) 0.008(7) 0.007(10)
C17 0.027(8) 0.043(10) 0.037(8) -0.016(9) 0.016(7) -0.009(8)
C18 0.047(11) 0.058(12) 0.081(12) -0.010(10) 0.029(9) -0.024(10)

loop_
_atom_type_symbol
_atom_type_description
_atom_type_scat_dispersion_real
_atom_type_scat_dispersion_imag
_atom_type_scat_source
C C 0.0033 0.0016 'International Tables Vol C Tables 4.2.6.8 and 6.1.1.4'
H H 0 0 'International Tables Vol C Tables 4.2.6.8 and 6.1.1.4'
N N 0.0061 0.0033 'International Tables Vol C Tables 4.2.6.8 and 6.1.1.4'
O O 0.0106 0.006 'International Tables Vol C Tables 4.2.6.8 and 6.1.1.4'
S S 0.1246 0.1234 'International Tables Vol C Tables 4.2.6.8 and 6.1.1.4'

loop_
_geom_angle_atom_site_label_1
_geom_angle_atom_site_label_2
_geom_angle_atom_site_label_3
_geom_angle
_geom_angle_site_symmetry_1
_geom_angle_site_symmetry_3
_geom_angle_publ_flag
O2 S1 O1 119.3(6) . . ?
O2 S1 N1 107.1(6) . . ?
O1 S1 N1 105.6(6) . . ?
O2 S1 C1 108.6(5) . . ?
O1 S1 C1 107.4(5) . . ?
N1 S1 C1 108.5(5) . . ?
C10 N1 C7 109.4(10) . . ?
C10 N1 S1 115.4(9) . . ?
C7 N1 S1 116.1(9) . . ?
C8 N2 C9 110.4(10) . . ?
C8 N2 C11 112.6(10) . . ?
C9 N2 C11 113.7(10) . . ?
C17 N3 C16 124.6(12) . . ?
C17 N3 H3 117.7 . . ?
C16 N3 H3 117.7 . . ?
C2 C1 C6 120 . . ?
C2 C1 S1 121.3(5) . . ?
C6 C1 S1 118.7(5) . . ?
C3 C2 C1 120 . . ?
C3 C2 H2 120 . . ?
C1 C2 H2 120 . . ?
C2 C3 C4 120 . . ?
C2 C3 H3 120 . . ?
C4 C3 H3 120 . . ?
C3 C4 C5 120 . . ?
C3 C4 C18 120.0(10) . . ?
C5 C4 C18 119.8(10) . . ?
C6 C5 C4 120 . . ?
C6 C5 H5 120 . . ?
C4 C5 H5 120 . . ?
C5 C6 C1 120 . . ?
C5 C6 H6 120 . . ?
C1 C6 H6 120 . . ?
C8 C7 N1 108.4(11) . . ?
C8 C7 H7A 110 . . ?
N1 C7 H7A 110 . . ?
C8 C7 H7B 110 . . ?
N1 C7 H7B 110 . . ?
H7A C7 H7B 108.4 . . ?
N2 C8 C7 110.4(11) . . ?
N2 C8 H8A 109.6 . . ?
C7 C8 H8A 109.6 . . ?
N2 C8 H8B 109.6 . . ?
C7 C8 H8B 109.6 . . ?
H8A C8 H8B 108.1 . . ?
N2 C9 C10 108.4(11) . . ?
N2 C9 H9A 110 . . ?
C10 C9 H9A 110 . . ?
N2 C9 H9B 110 . . ?
C10 C9 H9B 110 . . ?
H9A C9 H9B 108.4 . . ?
N1 C10 C9 109.3(11) . . ?
N1 C10 H10A 109.8 . . ?
C9 C10 H10A 109.8 . . ?
N1 C10 H10B 109.8 . . ?
C9 C10 H10B 109.8 . . ?
H10A C10 H10B 108.3 . . ?
N2 C11 C16 111.8(11) . . ?
N2 C11 C12 114.4(10) . . ?
C16 C11 C12 109.5(11) . . ?
N2 C11 H11 106.9 . . ?
C16 C11 H11 106.9 . . ?
C12 C11 H11 106.9 . . ?
C13 C12 C11 111.6(11) . . ?
C13 C12 H12A 109.3 . . ?
C11 C12 H12A 109.3 . . ?
C13 C12 H12B 109.3 . . ?
C11 C12 H12B 109.3 . . ?
H12A C12 H12B 108 . . ?
C14 C13 C12 112.7(12) . . ?
C14 C13 H13A 109 . . ?
C12 C13 H13A 109 . . ?
C14 C13 H13B 109 . . ?
C12 C13 H13B 109 . . ?
H13A C13 H13B 107.8 . . ?
C13 C14 C15 111.2(13) . . ?
C13 C14 H14A 109.4 . . ?
C15 C14 H14A 109.4 . . ?
C13 C14 H14B 109.4 . . ?
C15 C14 H14B 109.4 . . ?
H14A C14 H14B 108 . . ?
C14 C15 C16 109.8(12) . . ?
C14 C15 H15A 109.7 . . ?
C16 C15 H15A 109.7 . . ?
C14 C15 H15B 109.7 . . ?
C16 C15 H15B 109.7 . . ?
H15A C15 H15B 108.2 . . ?
N3 C16 C11 110.2(11) . . ?
N3 C16 C15 106.8(10) . . ?
C11 C16 C15 111.9(12) . . ?
N3 C16 H16 109.3 . . ?
C11 C16 H16 109.3 . . ?
C15 C16 H16 109.3 . . ?
O3 C17 N3 125.3(14) . . ?
O3 C17 H17 117.4 . . ?
N3 C17 H17 117.4 . . ?
C4 C18 H18A 109.5 . . ?
C4 C18 H18B 109.5 . . ?
H18A C18 H18B 109.5 . . ?
C4 C18 H18C 109.5 . . ?
H18A C18 H18C 109.5 . . ?
H18B C18 H18C 109.5 . . ?

loop_
_geom_bond_atom_site_label_1
_geom_bond_atom_site_label_2
_geom_bond_distance
_geom_bond_site_symmetry_2
_geom_bond_publ_flag
S1 O2 1.428(9) . ?
S1 O1 1.465(8) . ?
S1 N1 1.617(11) . ?
S1 C1 1.752(8) . ?
N1 C10 1.455(16) . ?
N1 C7 1.520(15) . ?
N2 C8 1.453(15) . ?
N2 C9 1.455(14) . ?
N2 C11 1.477(15) . ?
N3 C17 1.344(17) . ?
N3 C16 1.450(16) . ?
N3 H3 0.88 . ?
O3 C17 1.235(17) . ?
C1 C2 1.39 . ?
C1 C6 1.39 . ?
C2 C3 1.39 . ?
C2 H2 0.95 . ?
C3 C4 1.39 . ?
C3 H3 0.95 . ?
C4 C5 1.39 . ?
C4 C18 1.475(15) . ?
C5 C6 1.39 . ?
C5 H5 0.95 . ?
C6 H6 0.95 . ?
C7 C8 1.520(18) . ?
C7 H7A 0.99 . ?
C7 H7B 0.99 . ?
C8 H8A 0.99 . ?
C8 H8B 0.99 . ?
C9 C10 1.548(19) . ?
C9 H9A 0.99 . ?
C9 H9B 0.99 . ?
C10 H10A 0.99 . ?
C10 H10B 0.99 . ?
C11 C16 1.513(17) . ?
C11 C12 1.553(17) . ?
C11 H11 1 . ?
C12 C13 1.536(18) . ?
C12 H12A 0.99 . ?
C12 H12B 0.99 . ?
C13 C14 1.487(17) . ?
C13 H13A 0.99 . ?
C13 H13B 0.99 . ?
C14 C15 1.518(17) . ?
C14 H14A 0.99 . ?
C14 H14B 0.99 . ?
C15 C16 1.540(19) . ?
C15 H15A 0.99 . ?
C15 H15B 0.99 . ?
C16 H16 1 . ?
C17 H17 0.95 . ?
C18 H18A 0.98 . ?
C18 H18B 0.98 . ?
C18 H18C 0.98 . ?

loop_
_geom_hbond_atom_site_label_D
_geom_hbond_atom_site_label_H
_geom_hbond_atom_site_label_A
_geom_hbond_distance_DH
_geom_hbond_distance_HA
_geom_hbond_distance_DA
_geom_hbond_angle_DHA
_geom_hbond_site_symmetry_A
N3 H3 O3 0.88 1.96 2.830(14) 170.3 3_665

loop_
_cod_related_entry_id
_cod_related_entry_database
_cod_related_entry_code
1 ChemSpider 30652746
